data_4303940
loop_
_publ_author_name
'Minghui Yang'
'Jennifer A. Rodgers'
'Lawrence C. Middler'
'Judith Or\'o-Sol\'e'
'A. Bel\'en Jorge'
'Amparo Fuertes'
'J. Paul Attfield'

_publ_section_title
;
Direct Solid-State Synthesis at High Pressures of New Mixed-Metal
Oxynitrides: RZrO2N (R = Pr, Nd, and Sm)
;
_journal_name_full 'Inorganic Chemistry'
_journal_page_first 11498
_journal_page_last 11500
_journal_paper_doi 10.1021/ic902020r
_journal_volume 48
_journal_year 2009
_chemical_formula_sum 'N Nd O2 Zr'
_chemical_formula_weight 281.47
_chemical_name_systematic ' ?'
_space_group_IT_number 62
_symmetry_cell_setting orthorhombic
_symmetry_space_group_name_Hall '-P 2ac 2n'
_symmetry_space_group_name_H-M 'P n m a'
_cell_angle_alpha 90.0
_cell_angle_beta 90.0
_cell_angle_gamma 90.0
_cell_formula_units_Z 4
_cell_length_a 5.85373(14)
_cell_length_b 8.17071(19)
_cell_length_c 5.70934(12)
_cell_volume 273.073(11)
_pd_block_id 2009-10-13T17:52|ND-HP8-L_phase1|Minghui_Yang||
_pd_phase_name 'from C:/gsas/MyWork/longruns/Nd-HP8-L/LaZrNO2-PNMA.cif'
_cod_data_source_file ic902020r_si_001_2_ph1.cif
_cod_data_source_block ND-HP8-L_phase_1
_cod_depositor_comments
;
The following automatic conversions were performed:
'_geom_bond_publ_flag' value 'N' changed to 'n' according to
'/home/saulius/struct/CIF-dictionaries/cif_core.dic' dictionary named
'cif_core.dic' version 2.4.1 from 2010-06-29 (168
times).

'_geom_angle_publ_flag' value 'N' changed to 'n' according to
'/home/saulius/struct/CIF-dictionaries/cif_core.dic' dictionary named
'cif_core.dic' version 2.4.1 from 2010-06-29 (154 times).

Automatic conversion script
Id: cif_fix_enum 1527 2010-12-29 10:47:43Z saulius 
;
_cod_original_cell_volume 273.073(13)
_cod_original_formula_sum 'N1.00 Nd O2.00 Zr'
_cod_database_code 4303940

loop_
_symmetry_equiv_pos_site_id
_symmetry_equiv_pos_as_xyz
1 +x,+y,+z
2 -x+1/2,+y+1/2,+z+1/2
3 +x,-y+1/2,+z
4 -x+1/2,-y,+z+1/2
-1 -x,-y,-z
-2 +x+1/2,-y+1/2,-z+1/2
-3 -x,+y+1/2,-z
-4 +x+1/2,+y,-z+1/2

loop_
_atom_site_type_symbol
_atom_site_label
_atom_site_fract_x
_atom_site_fract_y
_atom_site_fract_z
_atom_site_occupancy
_atom_site_thermal_displace_type
_atom_site_U_iso_or_equiv
_atom_site_symmetry_multiplicity
Nd Nd1 0.04692(26) 0.25 0.9857(5) 1.0 Uiso 0.0207(20) 4
Zr Zr1 0.5 0.0 0.0 1.0 Uiso 0.0156(19) 4
O O1 0.4658(30) 0.25 0.1129(23) 0.667 Uiso 0.0128(33) 4
N N1 0.4658(30) 0.25 0.1129(23) 0.333 Uiso 0.0128(33) 4
O O2 0.3142(21) 0.0492(15) 0.6907(21) 0.667 Uiso 0.0128(33) 8
N N2 0.3142(21) 0.0492(15) 0.6907(21) 0.333 Uiso 0.0128(33) 8

loop_
_atom_type_symbol
_atom_type_number_in_cell
Nd 4.0
Zr 4.0
O 8.004
N 3.996

loop_
_geom_angle_atom_site_label_1
_geom_angle_atom_site_label_2
_geom_angle_atom_site_label_3
_geom_angle
_geom_angle_site_symmetry_1
_geom_angle_site_symmetry_2
_geom_angle_site_symmetry_3
_geom_angle_publ_flag
Zr1 Nd1 Zr1 75.180(32) 1_556 . 3_556 n
Zr1 Nd1 O1 39.97(10) 1_556 . 1_556 n
Zr1 Nd1 O1 97.87(34) 1_556 . -2_466 n
Zr1 Nd1 N1 39.97(10) 1_556 . 1_556 n
Zr1 Nd1 N1 97.87(34) 1_556 . -2_567 n
Zr1 Nd1 O2 153.17(34) 1_556 . -2_567 n
Zr1 Nd1 O2 92.50(32) 1_556 . -4_557 n
Zr1 Nd1 N2 153.17(34) 1_556 . -2_567 n
Zr1 Nd1 N2 92.50(32) 1_556 . -4_557 n
Zr1 Nd1 O1 39.97(10) 3_556 . 1_556 n
Zr1 Nd1 O1 97.87(34) 3_556 . -2_466 n
Zr1 Nd1 N1 39.97(10) 3_556 . 1_556 n
Zr1 Nd1 N1 97.87(34) 3_556 . -2_567 n
Zr1 Nd1 O2 92.50(32) 3_556 . -2_567 n
Zr1 Nd1 O2 153.17(34) 3_556 . -4_557 n
Zr1 Nd1 N2 92.50(32) 3_556 . -2_567 n
Zr1 Nd1 N2 153.17(34) 3_556 . -4_557 n
O1 Nd1 O1 85.2(4) 1_556 . -2_466 n
O1 Nd1 N1 0.0 1_556 . 1_556 n
O1 Nd1 N1 85.2(4) 1_556 . -2_567 n
O1 Nd1 O2 132.47(33) 1_556 . -2_567 n
O1 Nd1 O2 132.47(33) 1_556 . -4_557 n
O1 Nd1 N2 132.47(33) 1_556 . -2_567 n
O1 Nd1 N2 132.47(33) 1_556 . -4_557 n
O1 Nd1 N1 85.2(4) -2_567 . 1_556 n
O1 Nd1 N1 0.0 -2_567 . -2_567 n
O1 Nd1 O2 107.5(4) -2_567 . -2_567 n
O1 Nd1 O2 107.5(4) -2_567 . -4_557 n
O1 Nd1 N2 107.5(4) -2_567 . -2_567 n
O1 Nd1 N2 107.5(4) -2_567 . -4_557 n
N1 Nd1 N1 85.2(4) 1_556 . -2_567 n
N1 Nd1 O2 132.47(33) 1_556 . -2_567 n
N1 Nd1 O2 132.47(33) 1_556 . -4_557 n
N1 Nd1 N2 132.47(33) 1_556 . -2_567 n
N1 Nd1 N2 132.47(33) 1_556 . -4_557 n
N1 Nd1 O2 107.5(4) -2_567 . -2_567 n
N1 Nd1 O2 107.5(4) -2_567 . -4_557 n
N1 Nd1 N2 107.5(4) -2_567 . -2_567 n
N1 Nd1 N2 107.5(4) -2_567 . -4_557 n
O2 Nd1 O2 88.2(7) -2_567 . -4_557 n
O2 Nd1 N2 0.0 -2_567 . -2_567 n
O2 Nd1 N2 88.2(7) -2_567 . -4_557 n
O2 Nd1 N2 88.2(7) -4_557 . -2_567 n
O2 Nd1 N2 0.0 -4_557 . -4_557 n
N2 Nd1 N2 88.2(7) -2_567 . -4_557 n
Nd1 Zr1 Nd1 180.0 1_554 . -1_656 n
Nd1 Zr1 O1 49.8(5) 1_554 . 1_555 n
Nd1 Zr1 O1 130.2(5) 1_554 . -1_655 n
Nd1 Zr1 N1 49.8(5) 1_554 . 1_555 n
Nd1 Zr1 N1 130.2(5) 1_554 . -1_655 n
Nd1 Zr1 O2 57.0(4) 1_554 . 1_554 n
Nd1 Zr1 O2 57.0(4) 1_554 . 4_554 n
Nd1 Zr1 O2 123.0(4) 1_554 . -1_656 n
Nd1 Zr1 O2 123.0(4) 1_554 . -4_656 n
Nd1 Zr1 N2 57.0(4) 1_554 . 1_554 n
Nd1 Zr1 N2 57.0(4) 1_554 . 4_554 n
Nd1 Zr1 N2 123.0(4) 1_554 . -1_656 n
Nd1 Zr1 N2 123.0(4) 1_554 . -4_656 n
Nd1 Zr1 O1 130.2(5) -1_656 . 1_555 n
Nd1 Zr1 O1 49.8(5) -1_656 . -1_655 n
Nd1 Zr1 N1 130.2(5) -1_656 . 1_555 n
Nd1 Zr1 N1 49.8(5) -1_656 . -1_655 n
Nd1 Zr1 O2 123.0(4) -1_656 . 1_554 n
Nd1 Zr1 O2 123.0(4) -1_656 . 4_554 n
Nd1 Zr1 O2 57.0(4) -1_656 . -1_656 n
Nd1 Zr1 O2 57.0(4) -1_656 . -4_656 n
Nd1 Zr1 N2 123.0(4) -1_656 . 1_554 n
Nd1 Zr1 N2 123.0(4) -1_656 . 4_554 n
Nd1 Zr1 N2 57.0(4) -1_656 . -1_656 n
Nd1 Zr1 N2 57.0(4) -1_656 . -4_656 n
O1 Zr1 O1 180.0 1_555 . -1_655 n
O1 Zr1 N1 0.0 1_555 . 1_555 n
O1 Zr1 N1 180.0 1_555 . -1_655 n
O1 Zr1 O2 91.2(6) 1_555 . 1_554 n
O1 Zr1 O2 87.0(5) 1_555 . 4_554 n
O1 Zr1 O2 88.8(6) 1_555 . -1_656 n
O1 Zr1 O2 93.0(5) 1_555 . -4_656 n
O1 Zr1 N2 91.2(6) 1_555 . 1_554 n
O1 Zr1 N2 87.0(5) 1_555 . 4_554 n
O1 Zr1 N2 88.8(6) 1_555 . -1_656 n
O1 Zr1 N2 93.0(5) 1_555 . -4_656 n
O1 Zr1 N1 180.0 -1_655 . 1_555 n
O1 Zr1 N1 0.0 -1_655 . -1_655 n
O1 Zr1 O2 88.8(6) -1_655 . 1_554 n
O1 Zr1 O2 93.0(5) -1_655 . 4_554 n
O1 Zr1 O2 91.2(6) -1_655 . -1_656 n
O1 Zr1 O2 87.0(5) -1_655 . -4_656 n
O1 Zr1 N2 88.8(6) -1_655 . 1_554 n
O1 Zr1 N2 93.0(5) -1_655 . 4_554 n
O1 Zr1 N2 91.2(6) -1_655 . -1_656 n
O1 Zr1 N2 87.0(5) -1_655 . -4_656 n
N1 Zr1 N1 180.0 1_555 . -1_655 n
N1 Zr1 O2 91.2(6) 1_555 . 1_554 n
N1 Zr1 O2 87.0(5) 1_555 . 4_554 n
N1 Zr1 O2 88.8(6) 1_555 . -1_656 n
N1 Zr1 O2 93.0(5) 1_555 . -4_656 n
N1 Zr1 N2 91.2(6) 1_555 . 1_554 n
N1 Zr1 N2 87.0(5) 1_555 . 4_554 n
N1 Zr1 N2 88.8(6) 1_555 . -1_656 n
N1 Zr1 N2 93.0(5) 1_555 . -4_656 n
N1 Zr1 O2 88.8(6) -1_655 . 1_554 n
N1 Zr1 O2 93.0(5) -1_655 . 4_554 n
N1 Zr1 O2 91.2(6) -1_655 . -1_656 n
N1 Zr1 O2 87.0(5) -1_655 . -4_656 n
N1 Zr1 N2 88.8(6) -1_655 . 1_554 n
N1 Zr1 N2 93.0(5) -1_655 . 4_554 n
N1 Zr1 N2 91.2(6) -1_655 . -1_656 n
N1 Zr1 N2 87.0(5) -1_655 . -4_656 n
O2 Zr1 O2 91.04(20) 1_554 . 4_554 n
O2 Zr1 O2 179.972 1_554 . -1_656 n
O2 Zr1 O2 88.96(20) 1_554 . -4_656 n
O2 Zr1 N2 0.0 1_554 . 1_554 n
O2 Zr1 N2 91.04(20) 1_554 . 4_554 n
O2 Zr1 N2 179.972 1_554 . -1_656 n
O2 Zr1 N2 88.96(20) 1_554 . -4_656 n
O2 Zr1 O2 88.96(20) 4_554 . -1_656 n
O2 Zr1 O2 179.9802 4_554 . -4_656 n
O2 Zr1 N2 91.04(20) 4_554 . 1_554 n
O2 Zr1 N2 0.0 4_554 . 4_554 n
O2 Zr1 N2 88.96(20) 4_554 . -1_656 n
O2 Zr1 N2 179.9802 4_554 . -4_656 n
O2 Zr1 O2 91.04(20) -1_656 . -4_656 n
O2 Zr1 N2 179.972 -1_656 . 1_554 n
O2 Zr1 N2 88.96(20) -1_656 . 4_554 n
O2 Zr1 N2 0.0 -1_656 . -1_656 n
O2 Zr1 N2 91.04(20) -1_656 . -4_656 n
O2 Zr1 N2 88.96(20) -4_656 . 1_554 n
O2 Zr1 N2 179.9802 -4_656 . 4_554 n
O2 Zr1 N2 91.04(20) -4_656 . -1_656 n
O2 Zr1 N2 0.0 -4_656 . -4_656 n
N2 Zr1 N2 91.04(20) 1_554 . 4_554 n
N2 Zr1 N2 179.972 1_554 . -1_656 n
N2 Zr1 N2 88.96(20) 1_554 . -4_656 n
N2 Zr1 N2 88.96(20) 4_554 . -1_656 n
N2 Zr1 N2 179.9802 4_554 . -4_656 n
N2 Zr1 N2 91.04(20) -1_656 . -4_656 n
Nd1 O1 Nd1 118.2(6) 1_554 . -2_556 n
Nd1 O1 Zr1 90.2(5) 1_554 . 1_555 n
Nd1 O1 Zr1 90.2(5) 1_554 . 3_555 n
Nd1 O1 Zr1 105.9(4) -2_657 . 1_555 n
Nd1 O1 Zr1 105.9(4) -2_657 . 3_555 n
Zr1 O1 Zr1 143.4(7) 1_555 . 3_555 n
Nd1 N1 Nd1 118.2(6) 1_554 . -2_556 n
Nd1 N1 Zr1 90.2(5) 1_554 . 1_555 n
Nd1 N1 Zr1 90.2(5) 1_554 . 3_555 n
Nd1 N1 Zr1 105.9(4) -2_657 . 1_555 n
Nd1 N1 Zr1 105.9(4) -2_657 . 3_555 n
Zr1 N1 Zr1 143.4(7) 1_555 . 3_555 n
Nd1 O2 Zr1 101.1(5) -2_657 . 1_556 n
Nd1 O2 Zr1 113.8(5) -2_657 . 4_555 n
Zr1 O2 Zr1 144.9(5) 1_556 . 4_555 n
Nd1 N2 Zr1 101.1(5) -2_657 . 1_556 n
Nd1 N2 Zr1 113.8(5) -2_657 . 4_555 n
Zr1 N2 Zr1 144.9(5) 1_556 . 4_555 n

loop_
_geom_bond_atom_site_label_1
_geom_bond_atom_site_label_2
_geom_bond_distance
_geom_bond_site_symmetry_1
_geom_bond_site_symmetry_2
_geom_bond_publ_flag
Nd1 Zr1 3.7986(13) . 1_456 n
Nd1 Zr1 3.3486(12) . 1_556 n
Nd1 Zr1 3.4551(23) . 2_555 n
Nd1 Zr1 3.5875(23) . 2_556 n
Nd1 Zr1 3.7986(13) . 3_456 n
Nd1 Zr1 3.3486(12) . 3_556 n
Nd1 Zr1 3.4551(23) . 4_555 n
Nd1 Zr1 3.5875(23) . 4_556 n
Nd1 O1 3.479(17) . 1_456 n
Nd1 O1 2.557(17) . 1_556 n
Nd1 O1 3.450(14) . -2_455 n
Nd1 O1 2.341(14) . -2_456 n
Nd1 N1 3.479(17) . 1_456 n
Nd1 N1 2.557(17) . 1_556 n
Nd1 N1 3.450(14) . -2_455 n
Nd1 N1 2.341(14) . -2_456 n
Nd1 O2 2.824(13) . 1_555 n
Nd1 O2 2.830(13) . 2_555 n
Nd1 O2 2.824(13) . 3_555 n
Nd1 O2 2.830(13) . 4_555 n
Nd1 O2 3.723(10) . -1_557 n
Nd1 O2 2.358(10) . -2_456 n
Nd1 O2 3.723(10) . -3_557 n
Nd1 O2 2.358(10) . -4_456 n
Nd1 N2 2.824(13) . 1_555 n
Nd1 N2 2.830(13) . 2_555 n
Nd1 N2 2.824(13) . 3_555 n
Nd1 N2 2.830(13) . 4_555 n
Nd1 N2 3.723(10) . -1_557 n
Nd1 N2 2.358(10) . -2_456 n
Nd1 N2 3.723(10) . -3_557 n
Nd1 N2 2.358(10) . -4_456 n
Zr1 Nd1 3.3486(12) . 1_554 n
Zr1 Nd1 3.7986(13) . 1_654 n
Zr1 Nd1 3.5875(23) . 2_543 n
Zr1 Nd1 3.4551(23) . 2_544 n
Zr1 Nd1 3.7986(13) . -1_556 n
Zr1 Nd1 3.3486(12) . -1_656 n
Zr1 Nd1 3.4551(23) . -2_555 n
Zr1 Nd1 3.5875(23) . -2_556 n
Zr1 O1 2.151(4) . 1_555 n
Zr1 O1 2.151(4) . -1_655 n
Zr1 N1 2.151(4) . 1_555 n
Zr1 N1 2.151(4) . -1_655 n
Zr1 O2 2.113(13) . 1_554 n
Zr1 O2 2.175(13) . 4_554 n
Zr1 O2 2.113(13) . -1_656 n
Zr1 O2 2.175(13) . -4_555 n
Zr1 N2 2.113(13) . 1_554 n
Zr1 N2 2.175(13) . 4_554 n
Zr1 N2 2.113(13) . -1_656 n
Zr1 N2 2.175(13) . -4_555 n
O1 Nd1 2.557(17) . 1_554 n
O1 Nd1 3.479(17) . 1_654 n
O1 Nd1 3.450(14) . -2_555 n
O1 Nd1 2.341(14) . -2_556 n
O1 Zr1 2.151(4) . 1_555 n
O1 Zr1 2.151(4) . 3_555 n
O1 O1 3.319(13) . -2_455 n
O1 O1 3.319(13) . -2_555 n
O1 N1 3.319(13) . -2_455 n
O1 N1 3.319(13) . -2_555 n
O1 O2 3.048(20) . 1_554 n
O1 O2 3.790(16) . 1_555 n
O1 O2 2.977(15) . 2_554 n
O1 O2 3.048(20) . 3_554 n
O1 O2 3.790(16) . 3_555 n
O1 O2 2.977(15) . 4_554 n
O1 O2 2.983(16) . -1_656 n
O1 O2 3.139(19) . -2_555 n
O1 O2 2.983(16) . -3_656 n
O1 O2 3.139(19) . -4_555 n
O1 N2 3.048(20) . 1_554 n
O1 N2 3.790(16) . 1_555 n
O1 N2 2.977(15) . 2_554 n
O1 N2 3.048(20) . 3_554 n
O1 N2 3.790(16) . 3_555 n
O1 N2 2.977(15) . 4_554 n
O1 N2 2.983(16) . -1_656 n
O1 N2 3.139(19) . -2_555 n
O1 N2 2.983(16) . -3_656 n
O1 N2 3.139(19) . -4_555 n
N1 Nd1 2.557(17) . 1_554 n
N1 Nd1 3.479(17) . 1_654 n
N1 Nd1 3.450(14) . -2_555 n
N1 Nd1 2.341(14) . -2_556 n
N1 Zr1 2.151(4) . 1_555 n
N1 Zr1 2.151(4) . 3_555 n
N1 O1 3.319(13) . -2_455 n
N1 O1 3.319(13) . -2_555 n
N1 N1 3.319(13) . -2_455 n
N1 N1 3.319(13) . -2_555 n
N1 O2 3.048(20) . 1_554 n
N1 O2 3.790(16) . 1_555 n
N1 O2 2.977(15) . 2_554 n
N1 O2 3.048(20) . 3_554 n
N1 O2 3.790(16) . 3_555 n
N1 O2 2.977(15) . 4_554 n
N1 O2 2.983(16) . -1_656 n
N1 O2 3.139(19) . -2_555 n
N1 O2 2.983(16) . -3_656 n
N1 O2 3.139(19) . -4_555 n
N1 N2 3.048(20) . 1_554 n
N1 N2 3.790(16) . 1_555 n
N1 N2 2.977(15) . 2_554 n
N1 N2 3.048(20) . 3_554 n
N1 N2 3.790(16) . 3_555 n
N1 N2 2.977(15) . 4_554 n
N1 N2 2.983(16) . -1_656 n
N1 N2 3.139(19) . -2_555 n
N1 N2 2.983(16) . -3_656 n
N1 N2 3.139(19) . -4_555 n
O2 Nd1 2.824(13) . 1_555 n
O2 Nd1 2.830(13) . 2_544 n
O2 Nd1 3.723(10) . -1_557 n
O2 Nd1 2.358(10) . -2_556 n
O2 Zr1 2.113(13) . 1_556 n
O2 Zr1 2.175(13) . 4_555 n
O2 O1 3.790(16) . 1_555 n
O2 O1 3.048(20) . 1_556 n
O2 O1 2.977(15) . 2_545 n
O2 O1 2.983(16) . -1_656 n
O2 O1 3.139(19) . -2_455 n
O2 N1 3.790(16) . 1_555 n
O2 N1 3.048(20) . 1_556 n
O2 N1 2.977(15) . 2_545 n
O2 N1 2.983(16) . -1_656 n
O2 N1 3.139(19) . -2_455 n
O2 O2 3.281(25) . 3_555 n
O2 O2 3.060(8) . 4_554 n
O2 O2 3.060(8) . 4_555 n
O2 O2 3.181(24) . -1_656 n
O2 O2 3.004(5) . -4_456 n
O2 O2 3.004(5) . -4_556 n
O2 N2 3.281(25) . 3_555 n
O2 N2 3.060(8) . 4_554 n
O2 N2 3.060(8) . 4_555 n
O2 N2 3.181(24) . -1_656 n
O2 N2 3.004(5) . -4_456 n
O2 N2 3.004(5) . -4_556 n
N2 Nd1 2.824(13) . 1_555 n
N2 Nd1 2.830(13) . 2_544 n
N2 Nd1 3.723(10) . -1_557 n
N2 Nd1 2.358(10) . -2_556 n
N2 Zr1 2.113(13) . 1_556 n
N2 Zr1 2.175(13) . 4_555 n
N2 O1 3.790(16) . 1_555 n
N2 O1 3.048(20) . 1_556 n
N2 O1 2.977(15) . 2_545 n
N2 O1 2.983(16) . -1_656 n
N2 O1 3.139(19) . -2_455 n
N2 N1 3.790(16) . 1_555 n
N2 N1 3.048(20) . 1_556 n
N2 N1 2.977(15) . 2_545 n
N2 N1 2.983(16) . -1_656 n
N2 N1 3.139(19) . -2_455 n
N2 O2 3.281(25) . 3_555 n
N2 O2 3.060(8) . 4_554 n
N2 O2 3.060(8) . 4_555 n
N2 O2 3.181(24) . -1_656 n
N2 O2 3.004(5) . -4_456 n
N2 O2 3.004(5) . -4_556 n
N2 N2 3.281(25) . 3_555 n
N2 N2 3.060(8) . 4_554 n
N2 N2 3.060(8) . 4_555 n
N2 N2 3.181(24) . -1_656 n
N2 N2 3.004(5) . -4_456 n
N2 N2 3.004(5) . -4_556 n

loop_
_pd_block_diffractogram_id
2009-10-13T17:52|ND-HP8-L_H_01|Minghui_Yang|powder_xrd_d8
